data_7250298
loop_
_publ_author_name
'Chafin, Ryan'
'Sujan, Majharul Islam'
'Parkin, Sean'
'Jurss, Jonah W.'
'Huckaba, Aron J.'

_publ_section_title
;
 Light-driven CO2 reduction with substituted imidazole-pyridine Re
 catalysts favoring formic acid production
;
_journal_issue 16
_journal_name_full 'RSC Advances'
_journal_page_first 12547
_journal_page_last 12556
_journal_paper_doi 10.1039/D5RA01561H
_journal_volume 15
_journal_year 2025
_chemical_formula_moiety 'C21 H19 Br N3 O3 Re'
_chemical_formula_sum 'C21 H19 Br N3 O3 Re'
_chemical_formula_weight 627.50
_space_group_crystal_system orthorhombic
_space_group_IT_number 61
_space_group_name_Hall '-P 2ac 2ab'
_space_group_name_H-M_alt 'P b c a'
_atom_sites_solution_hydrogens difmap
_atom_sites_solution_primary direct
_atom_sites_solution_secondary difmap
_audit_creation_method 'SHELXL-2019/2 and CIFFIX'
_audit_update_record
;
2025-03-05 deposited with the CCDC.	2025-04-07 downloaded from the CCDC.
;
_cell_angle_alpha 90
_cell_angle_beta 90
_cell_angle_gamma 90
_cell_formula_units_Z 8
_cell_length_a 14.4135(6)
_cell_length_b 13.9657(5)
_cell_length_c 19.9434(9)
_cell_measurement_reflns_used 9766
_cell_measurement_temperature 100.0(2)
_cell_measurement_theta_max 27.51
_cell_measurement_theta_min 3.34
_cell_volume 4014.5(3)
_computing_cell_refinement '<i>APEX3</i> (Bruker-AXS, 2016)'
_computing_data_collection '<i>APEX3</i> (Bruker-AXS, 2016)'
_computing_data_reduction '<i>APEX3</i> (Bruker-AXS, 2016)'
_computing_molecular_graphics '<i>XP in SHELXTL</i> (Sheldrick, 2008)'
_computing_publication_material '<i>SHELX</i> (Sheldrick, 2008) and <i>CIFFIX</i> (Parkin, 2013)'
_computing_structure_refinement '<i>SHELXL-2019/2</i> (Sheldrick, 2015b)'
_computing_structure_solution '<i>SHELXT</i> (Sheldrick, 2015a)'
_diffrn_ambient_temperature 100.0(2)
_diffrn_detector_area_resol_mean 7.41
_diffrn_measured_fraction_theta_full 0.997
_diffrn_measured_fraction_theta_max 0.997
_diffrn_measurement_device_type 'Bruker D8 Venture dual source'
_diffrn_measurement_method '\f and \w scans'
_diffrn_radiation_type MoK\a
_diffrn_radiation_wavelength 0.71073
_diffrn_reflns_av_R_equivalents 0.0474
_diffrn_reflns_av_unetI/netI 0.0259
_diffrn_reflns_Laue_measured_fraction_full 0.997
_diffrn_reflns_Laue_measured_fraction_max 0.997
_diffrn_reflns_limit_h_max 18
_diffrn_reflns_limit_h_min -18
_diffrn_reflns_limit_k_max 18
_diffrn_reflns_limit_k_min -16
_diffrn_reflns_limit_l_max 25
_diffrn_reflns_limit_l_min -25
_diffrn_reflns_number 43216
_diffrn_reflns_point_group_measured_fraction_full 0.997
_diffrn_reflns_point_group_measured_fraction_max 0.997
_diffrn_reflns_theta_full 25.242
_diffrn_reflns_theta_max 27.507
_diffrn_reflns_theta_min 2.042
_diffrn_source microsource
_exptl_absorpt_coefficient_mu 8.073
_exptl_absorpt_correction_T_max 0.801
_exptl_absorpt_correction_T_min 0.476
_exptl_absorpt_correction_type multi-scan
_exptl_absorpt_process_details '<i>SADABS</i> (Krause et al., 2015)'
_exptl_crystal_colour 'pale yellow'
_exptl_crystal_density_diffrn 2.076
_exptl_crystal_description plate
_exptl_crystal_F_000 2400
_exptl_crystal_size_max 0.210
_exptl_crystal_size_mid 0.160
_exptl_crystal_size_min 0.030
_refine_diff_density_max 0.652
_refine_diff_density_min -0.761
_refine_diff_density_rms 0.101
_refine_ls_extinction_coef 0.00056(5)
_refine_ls_extinction_expression Fc^*^=kFc[1+0.001xFc^2^\l^3^/sin(2\q)]^-1/4^
_refine_ls_extinction_method 'SHELXL-2019/2 (Sheldrick 2019)'
_refine_ls_goodness_of_fit_ref 1.163
_refine_ls_hydrogen_treatment constr
_refine_ls_matrix_type full
_refine_ls_number_parameters 280
_refine_ls_number_reflns 4593
_refine_ls_number_restraints 5
_refine_ls_restrained_S_all 1.169
_refine_ls_R_factor_all 0.0212
_refine_ls_R_factor_gt 0.0195
_refine_ls_shift/su_max 0.001
_refine_ls_shift/su_mean 0.000
_refine_ls_structure_factor_coef Fsqd
_refine_ls_weighting_details 'w=1/[\s^2^(Fo^2^)+6.8148P] where P=(Fo^2^+2Fc^2^)/3'
_refine_ls_weighting_scheme calc
_refine_ls_wR_factor_gt 0.0434
_refine_ls_wR_factor_ref 0.0440
_reflns_Friedel_coverage 0.000
_reflns_number_gt 4349
_reflns_number_total 4593
_reflns_threshold_expression 'I > 2\s(I)'
_cod_data_source_file d5ra01561h2.cif
_cod_data_source_block m23269
_cod_database_code 7250298
_shelx_shelxl_version_number 2019/2
_shelx_space_group_comment
; 
The symmetry employed for this shelxl refinement is uniquely defined 
by the following loop, which should always be used as a source of 
symmetry information in preference to the above space-group names. 
They are only intended as comments. 
;
_shelx_estimated_absorpt_t_min 0.282
_shelx_estimated_absorpt_t_max 0.794
_exptl_absorpt_special_details
; 
In addition to absorption, multi-scan techniques also correct other slowly 
varying changes in scale factor over reciprocal space, such as those caused 
by X-ray beam inhomogeneity, goniometer imperfection, crystal decomposition, 
crystal longer than the X-ray beam cross section, absorption by the crystal 
mount, scan truncation etc. These account, by and large, for the difference 
between SHELX estimates of Tmin and Tmax and the _exptl_absorpt_correction_ 
values. 
;

loop_
_space_group_symop_operation_xyz
'x, y, z'
'-x+1/2, -y, z+1/2'
'-x, y+1/2, -z+1/2'
'x+1/2, -y+1/2, -z'
'-x, -y, -z'
'x-1/2, y, -z-1/2'
'x, -y-1/2, z-1/2'
'-x-1/2, y-1/2, z'

loop_
_atom_site_label
_atom_site_type_symbol
_atom_site_fract_x
_atom_site_fract_y
_atom_site_fract_z
_atom_site_U_iso_or_equiv
_atom_site_adp_type
_atom_site_occupancy
_atom_site_site_symmetry_order
_atom_site_calc_flag
_atom_site_refinement_flags_posn
_atom_site_refinement_flags_adp
_atom_site_refinement_flags_occupancy
_atom_site_disorder_assembly
_atom_site_disorder_group
Re1 Re 0.56275(2) 0.28153(2) 0.34296(2) 0.01142(5) Uani 1 1 d D . . . .
C3 C 0.6887(3) 0.2635(3) 0.3121(2) 0.0134(9) Uani 0.9244(16) 1 d D . P A 1
O3 O 0.7636(3) 0.2511(2) 0.29396(17) 0.0257(8) Uani 0.9244(16) 1 d D . P A 1
Br1 Br 0.39603(2) 0.30402(2) 0.39125(2) 0.01431(11) Uani 0.9244(16) 1 d D . P A 1
C3' C 0.4354(14) 0.293(3) 0.376(2) 0.01431(11) Uani 0.0756(16) 1 d D . P A 2
O3' O 0.3593(14) 0.302(2) 0.3936(16) 0.01431(11) Uani 0.0756(16) 1 d D . P A 2
Br1' Br 0.7297(5) 0.2664(5) 0.3142(4) 0.0246(18) Uani 0.0756(16) 1 d D . P A 2
C1 C 0.53160(19) 0.15035(19) 0.32395(13) 0.0142(5) Uani 1 1 d . . . . .
O1 O 0.50893(14) 0.07354(14) 0.31137(10) 0.0205(4) Uani 1 1 d . . . . .
C2 C 0.5242(2) 0.31014(19) 0.25302(14) 0.0174(5) Uani 1 1 d . . . . .
O2 O 0.50306(16) 0.32746(15) 0.19875(10) 0.0268(5) Uani 1 1 d . . . . .
N1 N 0.58286(15) 0.42988(15) 0.37382(11) 0.0121(4) Uani 1 1 d . . . . .
N2 N 0.60690(15) 0.27438(14) 0.44743(11) 0.0113(4) Uani 1 1 d . . . . .
N3 N 0.63749(15) 0.34786(15) 0.54345(10) 0.0123(4) Uani 1 1 d . . . . .
C4 C 0.57285(18) 0.50473(19) 0.33232(14) 0.0143(5) Uani 1 1 d . . . . .
H4 H 0.561714 0.492498 0.286153 0.017 Uiso 1 1 calc R U . . .
C5 C 0.57799(19) 0.59918(19) 0.35359(14) 0.0168(6) Uani 1 1 d . . . . .
H5 H 0.572623 0.650451 0.322528 0.020 Uiso 1 1 calc R U . . .
C6 C 0.59111(19) 0.61673(19) 0.42109(14) 0.0173(5) Uani 1 1 d . . . . .
H6 H 0.592317 0.680586 0.437490 0.021 Uiso 1 1 calc R U . . .
C7 C 0.60248(19) 0.54047(18) 0.46457(14) 0.0156(5) Uani 1 1 d . . . . .
H7 H 0.612538 0.551617 0.510998 0.019 Uiso 1 1 calc R U . . .
C8 C 0.59911(18) 0.44732(18) 0.43992(13) 0.0118(5) Uani 1 1 d . . . . .
C9 C 0.61367(17) 0.35966(18) 0.47802(13) 0.0117(5) Uani 1 1 d . . . . .
C10 C 0.64618(19) 0.25164(19) 0.55415(13) 0.0148(5) Uani 1 1 d . . . . .
H10 H 0.662245 0.221798 0.595354 0.018 Uiso 1 1 calc R U . . .
C11 C 0.62759(18) 0.20581(18) 0.49483(13) 0.0128(5) Uani 1 1 d . . . . .
C12 C 0.63234(18) 0.10166(18) 0.48342(14) 0.0146(5) Uani 1 1 d . . . . .
C13 C 0.66866(19) 0.06318(19) 0.42443(14) 0.0180(6) Uani 1 1 d . . . . .
H13 H 0.689438 0.104599 0.389757 0.022 Uiso 1 1 calc R U . . .
C14 C 0.6746(2) -0.0353(2) 0.41616(16) 0.0227(6) Uani 1 1 d . . . . .
H14 H 0.697141 -0.061061 0.375199 0.027 Uiso 1 1 calc R U . . .
C15 C 0.6477(2) -0.0961(2) 0.46750(17) 0.0252(7) Uani 1 1 d . . . . .
H15 H 0.653196 -0.163434 0.462111 0.030 Uiso 1 1 calc R U . . .
C16 C 0.6129(2) -0.0588(2) 0.52653(16) 0.0239(6) Uani 1 1 d . . . . .
H16 H 0.595193 -0.100606 0.561854 0.029 Uiso 1 1 calc R U . . .
C17 C 0.6037(2) 0.0394(2) 0.53444(15) 0.0187(6) Uani 1 1 d . . . . .
H17 H 0.577947 0.064509 0.574596 0.022 Uiso 1 1 calc R U . . .
C18 C 0.65685(19) 0.42394(18) 0.59324(12) 0.0139(5) Uani 1 1 d . . . . .
H18A H 0.601373 0.465249 0.597687 0.017 Uiso 1 1 calc R U . . .
H18B H 0.708496 0.464247 0.576687 0.017 Uiso 1 1 calc R U . . .
C19 C 0.6822(2) 0.38429(19) 0.66177(13) 0.0171(5) Uani 1 1 d . . . . .
H19A H 0.739476 0.345468 0.658181 0.021 Uiso 1 1 calc R U . . .
H19B H 0.631766 0.342208 0.678085 0.021 Uiso 1 1 calc R U . . .
C20 C 0.6976(2) 0.4662(2) 0.71178(14) 0.0191(6) Uani 1 1 d . . . . .
H20A H 0.640310 0.505187 0.714356 0.023 Uiso 1 1 calc R U . . .
H20B H 0.708914 0.438680 0.756782 0.023 Uiso 1 1 calc R U . . .
C21 C 0.7784(2) 0.5312(2) 0.69348(15) 0.0206(6) Uani 1 1 d . . . . .
H21A H 0.833350 0.492143 0.684078 0.031 Uiso 1 1 calc R U . . .
H21B H 0.791497 0.574525 0.730940 0.031 Uiso 1 1 calc R U . . .
H21C H 0.762327 0.568734 0.653621 0.031 Uiso 1 1 calc R U . . .

loop_
_atom_site_aniso_label
_atom_site_aniso_U_11
_atom_site_aniso_U_22
_atom_site_aniso_U_33
_atom_site_aniso_U_23
_atom_site_aniso_U_13
_atom_site_aniso_U_12
Re1 0.01494(7) 0.00988(6) 0.00946(7) -0.00086(3) -0.00178(4) 0.00035(4)
C3 0.022(3) 0.0092(15) 0.0095(17) -0.0001(11) 0.000(2) 0.000(2)
O3 0.023(2) 0.0255(15) 0.0287(18) -0.0029(12) 0.0092(12) 0.0029(12)
Br1 0.01238(17) 0.01303(14) 0.01752(17) -0.0016(1) -0.00006(13) 0.00035(13)
C3' 0.01238(17) 0.01303(14) 0.01752(17) -0.0016(1) -0.00006(13) 0.00035(13)
O3' 0.01238(17) 0.01303(14) 0.01752(17) -0.0016(1) -0.00006(13) 0.00035(13)
Br1' 0.029(5) 0.018(2) 0.027(3) -0.002(2) -0.004(4) -0.004(4)
C1 0.0139(12) 0.0178(13) 0.0108(12) -0.002(1) -0.0018(10) 0.0006(10)
O1 0.0247(11) 0.0164(9) 0.0204(10) -0.0048(8) -0.0030(8) -0.0035(8)
C2 0.0220(14) 0.0133(12) 0.0170(14) -0.0011(10) -0.0009(11) -0.0015(11)
O2 0.0406(13) 0.0260(11) 0.0139(10) 0.0023(8) -0.0094(9) -0.0015(10)
N1 0.0108(10) 0.0126(10) 0.0129(11) 0.0012(8) 0.0003(8) -0.0001(8)
N2 0.0117(10) 0.0121(10) 0.0101(10) -0.0004(8) -0.0016(8) -0.0016(8)
N3 0.0148(11) 0.0129(10) 0.0093(10) -0.0014(8) -0.0019(8) -0.0009(8)
C4 0.0147(12) 0.0148(13) 0.0134(13) 0.002(1) 0.0023(10) 0.0008(10)
C5 0.0159(13) 0.0125(12) 0.0220(15) 0.0062(10) 0.0007(11) 0.0007(10)
C6 0.0183(13) 0.0106(11) 0.0229(14) -0.0027(10) 0.0007(11) -0.0012(10)
C7 0.0170(13) 0.0144(12) 0.0155(13) -0.002(1) -0.0017(11) -0.0008(10)
C8 0.0101(12) 0.0117(11) 0.0134(13) 0.0000(9) 0.0008(10) -0.0008(9)
C9 0.0108(11) 0.0120(11) 0.0122(12) -0.0012(9) -0.0002(10) 0.0003(9)
C10 0.0166(13) 0.0144(12) 0.0134(13) 0.0018(10) -0.0026(10) 0.0011(10)
C11 0.0127(12) 0.0139(12) 0.0116(12) 0.0007(10) -0.0037(10) -0.0003(9)
C12 0.0121(12) 0.0127(12) 0.0190(14) 0.0004(10) -0.0075(10) 0.0014(9)
C13 0.0179(14) 0.0153(12) 0.0210(14) 0.0002(11) -0.0049(11) 0.0019(10)
C14 0.0216(15) 0.0167(13) 0.0299(16) -0.0076(12) -0.0077(12) 0.0050(11)
C15 0.0251(15) 0.0115(12) 0.0390(18) -0.0025(12) -0.0126(14) 0.0006(11)
C16 0.0243(15) 0.0158(13) 0.0317(17) 0.0077(12) -0.0101(13) -0.0039(11)
C17 0.0181(13) 0.0183(13) 0.0196(14) 0.0047(11) -0.0071(11) -0.0021(11)
C18 0.0180(13) 0.0136(12) 0.0102(12) -0.0023(10) -0.0007(10) -0.0006(10)
C19 0.0227(14) 0.0155(12) 0.0131(13) -0.0005(10) -0.0003(11) -0.0018(11)
C20 0.0244(14) 0.0202(13) 0.0128(13) -0.0028(10) -0.0021(11) 0.0004(11)
C21 0.0201(14) 0.0230(14) 0.0186(15) -0.0065(11) -0.0057(11) -0.0022(11)

loop_
_atom_type_symbol
_atom_type_description
_atom_type_scat_dispersion_real
_atom_type_scat_dispersion_imag
_atom_type_scat_source
C C 0.0033 0.0016 'International Tables Vol C Tables 4.2.6.8 and 6.1.1.4'
H H 0.0000 0.0000 'International Tables Vol C Tables 4.2.6.8 and 6.1.1.4'
Br Br -0.2901 2.4595 'International Tables Vol C Tables 4.2.6.8 and 6.1.1.4'
N N 0.0061 0.0033 'International Tables Vol C Tables 4.2.6.8 and 6.1.1.4'
O O 0.0106 0.0060 'International Tables Vol C Tables 4.2.6.8 and 6.1.1.4'
Re Re -1.0185 7.2310 'International Tables Vol C Tables 4.2.6.8 and 6.1.1.4'

loop_
_geom_angle_atom_site_label_1
_geom_angle_atom_site_label_2
_geom_angle_atom_site_label_3
_geom_angle
_geom_angle_site_symmetry_1
_geom_angle_site_symmetry_3
_geom_angle_publ_flag
C2 Re1 C1 86.94(11) . . ?
C2 Re1 C3 90.05(16) . . ?
C1 Re1 C3 91.87(16) . . ?
C2 Re1 C3' 91.7(12) . . ?
C1 Re1 C3' 85.8(11) . . ?
C2 Re1 N1 95.99(10) . . ?
C1 Re1 N1 172.44(10) . . ?
C3 Re1 N1 95.09(15) . . ?
C3' Re1 N1 87.1(11) . . ?
C2 Re1 N2 170.61(9) . . ?
C1 Re1 N2 102.28(10) . . ?
C3 Re1 N2 91.40(15) . . ?
C3' Re1 N2 87.2(12) . . ?
N1 Re1 N2 74.64(8) . . ?
C2 Re1 Br1' 94.7(2) . . ?
C1 Re1 Br1' 95.71(19) . . ?
C3' Re1 Br1' 173.4(12) . . ?
N1 Re1 Br1' 91.00(18) . . ?
N2 Re1 Br1' 86.2(2) . . ?
C2 Re1 Br1 93.06(9) . . ?
C1 Re1 Br1 88.42(8) . . ?
C3 Re1 Br1 176.88(14) . . ?
N1 Re1 Br1 84.48(6) . . ?
N2 Re1 Br1 85.50(6) . . ?
O3 C3 Re1 178.7(4) . . ?
O3' C3' Re1 177(4) . . ?
O1 C1 Re1 176.7(2) . . ?
O2 C2 Re1 178.6(3) . . ?
C4 N1 C8 118.5(2) . . ?
C4 N1 Re1 123.50(18) . . ?
C8 N1 Re1 117.79(16) . . ?
C9 N2 C11 106.8(2) . . ?
C9 N2 Re1 114.51(16) . . ?
C11 N2 Re1 138.60(17) . . ?
C9 N3 C10 107.0(2) . . ?
C9 N3 C18 127.2(2) . . ?
C10 N3 C18 125.7(2) . . ?
N1 C4 C5 123.1(3) . . ?
N1 C4 H4 118.4 . . ?
C5 C4 H4 118.4 . . ?
C6 C5 C4 118.3(2) . . ?
C6 C5 H5 120.9 . . ?
C4 C5 H5 120.9 . . ?
C5 C6 C7 119.4(2) . . ?
C5 C6 H6 120.3 . . ?
C7 C6 H6 120.3 . . ?
C6 C7 C8 119.6(3) . . ?
C6 C7 H7 120.2 . . ?
C8 C7 H7 120.2 . . ?
N1 C8 C7 121.0(2) . . ?
N1 C8 C9 112.3(2) . . ?
C7 C8 C9 126.6(2) . . ?
N2 C9 N3 110.3(2) . . ?
N2 C9 C8 119.9(2) . . ?
N3 C9 C8 129.7(2) . . ?
N3 C10 C11 107.8(2) . . ?
N3 C10 H10 126.1 . . ?
C11 C10 H10 126.1 . . ?
C10 C11 N2 108.0(2) . . ?
C10 C11 C12 125.8(2) . . ?
N2 C11 C12 126.2(2) . . ?
C13 C12 C17 118.9(2) . . ?
C13 C12 C11 121.9(2) . . ?
C17 C12 C11 119.1(2) . . ?
C14 C13 C12 120.3(3) . . ?
C14 C13 H13 119.8 . . ?
C12 C13 H13 119.8 . . ?
C15 C14 C13 120.1(3) . . ?
C15 C14 H14 119.9 . . ?
C13 C14 H14 119.9 . . ?
C16 C15 C14 120.0(3) . . ?
C16 C15 H15 120.0 . . ?
C14 C15 H15 120.0 . . ?
C15 C16 C17 120.3(3) . . ?
C15 C16 H16 119.9 . . ?
C17 C16 H16 119.9 . . ?
C16 C17 C12 120.2(3) . . ?
C16 C17 H17 119.9 . . ?
C12 C17 H17 119.9 . . ?
N3 C18 C19 112.8(2) . . ?
N3 C18 H18A 109.0 . . ?
C19 C18 H18A 109.0 . . ?
N3 C18 H18B 109.0 . . ?
C19 C18 H18B 109.0 . . ?
H18A C18 H18B 107.8 . . ?
C18 C19 C20 110.4(2) . . ?
C18 C19 H19A 109.6 . . ?
C20 C19 H19A 109.6 . . ?
C18 C19 H19B 109.6 . . ?
C20 C19 H19B 109.6 . . ?
H19A C19 H19B 108.1 . . ?
C21 C20 C19 113.5(2) . . ?
C21 C20 H20A 108.9 . . ?
C19 C20 H20A 108.9 . . ?
C21 C20 H20B 108.9 . . ?
C19 C20 H20B 108.9 . . ?
H20A C20 H20B 107.7 . . ?
C20 C21 H21A 109.5 . . ?
C20 C21 H21B 109.5 . . ?
H21A C21 H21B 109.5 . . ?
C20 C21 H21C 109.5 . . ?
H21A C21 H21C 109.5 . . ?
H21B C21 H21C 109.5 . . ?

loop_
_geom_bond_atom_site_label_1
_geom_bond_atom_site_label_2
_geom_bond_distance
_geom_bond_site_symmetry_2
_geom_bond_publ_flag
Re1 C2 1.920(3) . ?
Re1 C1 1.924(3) . ?
Re1 C3 1.933(5) . ?
Re1 C3' 1.960(16) . ?
Re1 N1 2.181(2) . ?
Re1 N2 2.181(2) . ?
Re1 Br1' 2.482(8) . ?
Re1 Br1 2.6079(4) . ?
C3 O3 1.151(6) . ?
C3' O3' 1.155(18) . ?
C1 O1 1.149(3) . ?
C2 O2 1.150(3) . ?
N1 C4 1.341(3) . ?
N1 C8 1.361(3) . ?
N2 C9 1.342(3) . ?
N2 C11 1.378(3) . ?
N3 C9 1.360(3) . ?
N3 C10 1.366(3) . ?
N3 C18 1.481(3) . ?
C4 C5 1.388(4) . ?
C4 H4 0.9500 . ?
C5 C6 1.381(4) . ?
C5 H5 0.9500 . ?
C6 C7 1.383(4) . ?
C6 H6 0.9500 . ?
C7 C8 1.392(4) . ?
C7 H7 0.9500 . ?
C8 C9 1.456(3) . ?
C10 C11 1.372(4) . ?
C10 H10 0.9500 . ?
C11 C12 1.474(3) . ?
C12 C13 1.395(4) . ?
C12 C17 1.401(4) . ?
C13 C14 1.388(4) . ?
C13 H13 0.9500 . ?
C14 C15 1.386(4) . ?
C14 H14 0.9500 . ?
C15 C16 1.382(5) . ?
C15 H15 0.9500 . ?
C16 C17 1.387(4) . ?
C16 H16 0.9500 . ?
C17 H17 0.9500 . ?
C18 C19 1.519(4) . ?
C18 H18A 0.9900 . ?
C18 H18B 0.9900 . ?
C19 C20 1.534(4) . ?
C19 H19A 0.9900 . ?
C19 H19B 0.9900 . ?
C20 C21 1.520(4) . ?
C20 H20A 0.9900 . ?
C20 H20B 0.9900 . ?
C21 H21A 0.9800 . ?
C21 H21B 0.9800 . ?
C21 H21C 0.9800 . ?

loop_
_geom_torsion_atom_site_label_1
_geom_torsion_atom_site_label_2
_geom_torsion_atom_site_label_3
_geom_torsion_atom_site_label_4
_geom_torsion
_geom_torsion_site_symmetry_1
_geom_torsion_site_symmetry_2
_geom_torsion_site_symmetry_3
_geom_torsion_site_symmetry_4
_geom_torsion_publ_flag
C8 N1 C4 C5 -0.2(4) . . . . ?
Re1 N1 C4 C5 174.3(2) . . . . ?
N1 C4 C5 C6 -2.1(4) . . . . ?
C4 C5 C6 C7 2.7(4) . . . . ?
C5 C6 C7 C8 -1.0(4) . . . . ?
C4 N1 C8 C7 2.0(4) . . . . ?
Re1 N1 C8 C7 -172.9(2) . . . . ?
C4 N1 C8 C9 -176.7(2) . . . . ?
Re1 N1 C8 C9 8.4(3) . . . . ?
C6 C7 C8 N1 -1.4(4) . . . . ?
C6 C7 C8 C9 177.1(3) . . . . ?
C11 N2 C9 N3 -0.3(3) . . . . ?
Re1 N2 C9 N3 177.31(16) . . . . ?
C11 N2 C9 C8 177.6(2) . . . . ?
Re1 N2 C9 C8 -4.7(3) . . . . ?
C10 N3 C9 N2 0.2(3) . . . . ?
C18 N3 C9 N2 176.4(2) . . . . ?
C10 N3 C9 C8 -177.6(3) . . . . ?
C18 N3 C9 C8 -1.3(4) . . . . ?
N1 C8 C9 N2 -2.3(3) . . . . ?
C7 C8 C9 N2 179.1(3) . . . . ?
N1 C8 C9 N3 175.2(2) . . . . ?
C7 C8 C9 N3 -3.4(5) . . . . ?
C9 N3 C10 C11 0.1(3) . . . . ?
C18 N3 C10 C11 -176.2(2) . . . . ?
N3 C10 C11 N2 -0.3(3) . . . . ?
N3 C10 C11 C12 177.7(2) . . . . ?
C9 N2 C11 C10 0.4(3) . . . . ?
Re1 N2 C11 C10 -176.4(2) . . . . ?
C9 N2 C11 C12 -177.6(3) . . . . ?
Re1 N2 C11 C12 5.7(4) . . . . ?
C10 C11 C12 C13 -139.6(3) . . . . ?
N2 C11 C12 C13 38.0(4) . . . . ?
C10 C11 C12 C17 37.2(4) . . . . ?
N2 C11 C12 C17 -145.1(3) . . . . ?
C17 C12 C13 C14 1.2(4) . . . . ?
C11 C12 C13 C14 178.1(2) . . . . ?
C12 C13 C14 C15 -2.4(4) . . . . ?
C13 C14 C15 C16 1.5(4) . . . . ?
C14 C15 C16 C17 0.7(5) . . . . ?
C15 C16 C17 C12 -2.0(4) . . . . ?
C13 C12 C17 C16 1.0(4) . . . . ?
C11 C12 C17 C16 -176.0(3) . . . . ?
C9 N3 C18 C19 -179.5(2) . . . . ?
C10 N3 C18 C19 -4.0(4) . . . . ?
N3 C18 C19 C20 -177.7(2) . . . . ?
C18 C19 C20 C21 -63.2(3) . . . . ?
